data_7212710
loop_
_publ_author_name
'G\"orbitz, Carl Henrik'
'Dalhus, Bj\/orn'
'Day, Graeme M.'

_publ_section_title
;
 Pseudoracemic amino acid complexes: blind predictions for flexible
 two-component crystals.
;
_journal_issue 30
_journal_name_full 'Physical chemistry chemical physics : PCCP'
_journal_page_first 8466
_journal_page_last 8477
_journal_paper_doi 10.1039/c004055j
_journal_volume 12
_journal_year 2010
_chemical_absolute_configuration ad
_chemical_formula_moiety 'C5 H11 N O2, C5 H11 N O2 S'
_chemical_formula_sum 'C10 H22 N2 O4 S'
_chemical_formula_weight 266.36
_chemical_name_common L-norvaline:D-methionine
_chemical_name_systematic
;
S-2-aminopentanoic acid : R-methionine (1:1)
;
_space_group_IT_number 4
_symmetry_cell_setting monoclinic
_symmetry_space_group_name_Hall 'P 2yb'
_symmetry_space_group_name_H-M 'P 1 21 1'
_atom_sites_solution_hydrogens geom
_atom_sites_solution_primary direct
_atom_sites_solution_secondary difmap
_audit_creation_method SHELXL-97
_cell_angle_alpha 90.00
_cell_angle_beta 106.9890(10)
_cell_angle_gamma 90.00
_cell_formula_units_Z 2
_cell_length_a 9.89650(10)
_cell_length_b 4.69630(10)
_cell_length_c 16.11880(10)
_cell_measurement_reflns_used 3000
_cell_measurement_temperature 150(2)
_cell_measurement_theta_max 49.82
_cell_measurement_theta_min 2.64
_cell_volume 716.460(18)
_computing_cell_refinement 'SAINT+ (Bruker, 2001)'
_computing_data_collection 'SMART (Bruker, 1998)'
_computing_data_reduction 'SAINT+ (Bruker, 2001)'
_computing_molecular_graphics 'SHELXTL (Bruker, 2000)'
_computing_publication_material 'SHELXTL (Bruker, 2000)'
_computing_structure_refinement 'SHELXTL (Bruker, 2000)'
_computing_structure_solution 'SHELXTL (Bruker, 2000)'
_diffrn_ambient_temperature 150(2)
_diffrn_detector_area_resol_mean 8.3
_diffrn_measured_fraction_theta_full 0.983
_diffrn_measured_fraction_theta_max 0.903
_diffrn_measurement_device_type 'Siemens SMART CCD diffractometer'
_diffrn_measurement_method 'Sets of exposures each taken over 0.3\% \w rotation'
_diffrn_radiation_monochromator graphite
_diffrn_radiation_source 'fine-focus sealed tube'
_diffrn_radiation_type MoK\a
_diffrn_radiation_wavelength 0.71073
_diffrn_reflns_av_R_equivalents 0.0232
_diffrn_reflns_av_sigmaI/netI 0.0358
_diffrn_reflns_limit_h_max 20
_diffrn_reflns_limit_h_min -20
_diffrn_reflns_limit_k_max 8
_diffrn_reflns_limit_k_min -9
_diffrn_reflns_limit_l_max 34
_diffrn_reflns_limit_l_min -33
_diffrn_reflns_number 20822
_diffrn_reflns_theta_full 43.10
_diffrn_reflns_theta_max 49.82
_diffrn_reflns_theta_min 2.64
_diffrn_standards_decay_% 0
_diffrn_standards_number 0
_exptl_absorpt_coefficient_mu 0.232
_exptl_absorpt_correction_T_max 0.9700
_exptl_absorpt_correction_T_min 0.8000
_exptl_absorpt_correction_type multi-scan
_exptl_absorpt_process_details 'SADABS (Sheldrick, 1996)'
_exptl_crystal_colour colourless
_exptl_crystal_density_diffrn 1.235
_exptl_crystal_density_method 'not measured'
_exptl_crystal_description plate
_exptl_crystal_F_000 288
_exptl_crystal_size_max 0.50
_exptl_crystal_size_mid 0.50
_exptl_crystal_size_min 0.10
_refine_diff_density_max 0.547
_refine_diff_density_min -0.410
_refine_diff_density_rms 0.059
_refine_ls_abs_structure_details 'Flack H D (1983), Acta Cryst. A39, 876-881'
_refine_ls_abs_structure_Flack -0.07(4)
_refine_ls_extinction_method none
_refine_ls_goodness_of_fit_ref 1.053
_refine_ls_hydrogen_treatment mixed
_refine_ls_matrix_type full
_refine_ls_number_parameters 174
_refine_ls_number_reflns 11256
_refine_ls_number_restraints 1
_refine_ls_restrained_S_all 1.053
_refine_ls_R_factor_all 0.0568
_refine_ls_R_factor_gt 0.0413
_refine_ls_shift/su_max 0.001
_refine_ls_shift/su_mean 0.000
_refine_ls_structure_factor_coef Fsqd
_refine_ls_weighting_details 'calc w=1/[\s^2^(Fo^2^)+(0.0634P)^2^+0.0133P] where P=(Fo^2^+2Fc^2^)/3'
_refine_ls_weighting_scheme calc
_refine_ls_wR_factor_gt 0.1074
_refine_ls_wR_factor_ref 0.1163
_reflns_number_gt 8842
_reflns_number_total 11256
_reflns_threshold_expression >2sigma(I)
_cod_data_source_file c004055j.txt
_cod_data_source_block II
_cod_original_cell_volume 716.460(17)
_cod_original_sg_symbol_H-M 'P 21'
_cod_database_code 7212710

loop_
_symmetry_equiv_pos_as_xyz
'x, y, z'
'-x, y+1/2, -z'

loop_
_atom_site_label
_atom_site_type_symbol
_atom_site_fract_x
_atom_site_fract_y
_atom_site_fract_z
_atom_site_U_iso_or_equiv
_atom_site_adp_type
_atom_site_occupancy
_atom_site_symmetry_multiplicity
_atom_site_calc_flag
_atom_site_refinement_flags
O1A O 0.91560(5) 0.21942(13) 0.43123(3) 0.01800(9) Uani 1 1 d .
O2A O 0.72761(5) 0.49154(14) 0.36794(4) 0.02250(11) Uani 1 1 d .
N1A N 1.09681(6) 0.60459(14) 0.40112(4) 0.01576(10) Uani 1 1 d .
H1A H 1.1336(15) 0.447(4) 0.3983(9) 0.024 Uiso 1 1 d .
H2A H 1.1454(14) 0.751(3) 0.3841(9) 0.024 Uiso 1 1 d .
H3A H 1.0967(13) 0.625(3) 0.4542(8) 0.024 Uiso 1 1 d .
C1A C 0.85698(6) 0.42587(14) 0.38585(4) 0.01385(10) Uani 1 1 d .
C2A C 0.94775(6) 0.60913(15) 0.34410(4) 0.01459(10) Uani 1 1 d .
H21A H 0.9118 0.8094 0.3382 0.018 Uiso 1 1 calc R
C3A C 0.93800(8) 0.48938(19) 0.25387(4) 0.02047(13) Uani 1 1 d .
H31A H 0.9684 0.2877 0.2603 0.025 Uiso 1 1 calc R
H32A H 0.8378 0.4934 0.2182 0.025 Uiso 1 1 calc R
C4A C 1.02592(16) 0.6473(3) 0.20526(7) 0.0466(3) Uani 1 1 d .
H41A H 0.9922 0.8464 0.1955 0.056 Uiso 1 1 calc R
H42A H 1.1256 0.6518 0.2418 0.056 Uiso 1 1 calc R
C5A C 1.01921(17) 0.5134(4) 0.11872(7) 0.0501(3) Uani 1 1 d .
H51A H 1.0746 0.6280 0.0896 0.075 Uiso 1 1 calc R
H52A H 0.9207 0.5055 0.0825 0.075 Uiso 1 1 calc R
H53A H 1.0580 0.3201 0.1281 0.075 Uiso 1 1 calc R
S1B S 0.53616(3) 1.13864(8) 0.110554(16) 0.03970(7) Uani 1 1 d .
O1B O 0.41687(5) 1.37620(13) 0.43153(3) 0.01734(9) Uani 1 1 d .
O2B O 0.22934(5) 1.10166(13) 0.36894(4) 0.02174(11) Uani 1 1 d .
N1B N 0.59909(5) 0.98990(14) 0.40350(4) 0.01544(9) Uani 1 1 d .
H1B H 0.6406(14) 1.157(4) 0.3994(8) 0.023 Uiso 1 1 d .
H2B H 0.6446(14) 0.847(3) 0.3881(9) 0.023 Uiso 1 1 d .
H3B H 0.5972(14) 0.955(3) 0.4579(9) 0.023 Uiso 1 1 d .
C1B C 0.35863(6) 1.16624(15) 0.38714(4) 0.01363(10) Uani 1 1 d .
C2B C 0.45045(6) 0.98401(14) 0.34623(4) 0.01333(9) Uani 1 1 d .
H21B H 0.4148 0.7836 0.3395 0.016 Uiso 1 1 calc R
C3B C 0.44172(7) 1.10959(18) 0.25685(4) 0.01847(12) Uani 1 1 d .
H31B H 0.3427 1.0971 0.2197 0.022 Uiso 1 1 calc R
H32B H 0.4672 1.3138 0.2641 0.022 Uiso 1 1 calc R
C4B C 0.53674(10) 0.9639(2) 0.21037(5) 0.02923(16) Uani 1 1 d .
H41B H 0.5051 0.7645 0.1975 0.035 Uiso 1 1 calc R
H42B H 0.6346 0.9597 0.2495 0.035 Uiso 1 1 calc R
C5B C 0.35861(17) 1.0697(4) 0.04440(7) 0.0529(4) Uani 1 1 d .
H51B H 0.3468 1.1401 -0.0145 0.079 Uiso 1 1 calc R
H52B H 0.2918 1.1671 0.0692 0.079 Uiso 1 1 calc R
H53B H 0.3406 0.8642 0.0425 0.079 Uiso 1 1 calc R

loop_
_atom_site_aniso_label
_atom_site_aniso_U_11
_atom_site_aniso_U_22
_atom_site_aniso_U_33
_atom_site_aniso_U_23
_atom_site_aniso_U_13
_atom_site_aniso_U_12
O1A 0.0182(2) 0.0163(2) 0.0211(2) 0.00376(16) 0.00821(16) 0.00025(17)
O2A 0.01150(17) 0.0186(3) 0.0391(3) 0.0010(2) 0.01016(18) 0.00170(19)
N1A 0.01303(19) 0.0168(3) 0.0191(2) -0.00222(18) 0.00731(16) -0.00302(19)
C1A 0.0117(2) 0.0125(3) 0.0190(2) -0.00116(18) 0.00699(17) -0.00022(18)
C2A 0.0136(2) 0.0129(3) 0.0187(2) 0.0010(2) 0.00709(17) 0.0009(2)
C3A 0.0213(3) 0.0235(4) 0.0171(2) -0.0001(2) 0.0063(2) -0.0007(3)
C4A 0.0821(9) 0.0372(5) 0.0354(4) -0.0077(5) 0.0404(5) -0.0219(6)
C5A 0.0633(7) 0.0688(9) 0.0257(4) -0.0057(5) 0.0249(5) -0.0097(7)
S1B 0.05604(15) 0.04450(14) 0.02886(9) 0.00228(10) 0.02853(10) -0.00313(12)
O1B 0.01768(19) 0.0161(2) 0.0194(2) -0.00390(16) 0.00721(16) -0.00100(17)
O2B 0.01226(17) 0.0187(3) 0.0366(3) -0.0013(2) 0.01073(17) -0.00049(19)
N1B 0.01211(19) 0.0163(3) 0.0193(2) 0.00265(18) 0.00665(16) 0.00258(19)
C1B 0.0120(2) 0.0135(3) 0.0171(2) 0.00141(18) 0.00690(16) 0.00048(19)
C2B 0.0126(2) 0.0121(3) 0.0167(2) 0.00006(18) 0.00656(16) 0.0004(2)
C3B 0.0212(3) 0.0195(3) 0.0165(2) 0.0010(2) 0.00825(19) 0.0028(3)
C4B 0.0376(4) 0.0313(4) 0.0260(3) 0.0030(3) 0.0207(3) 0.0075(4)
C5B 0.0631(8) 0.0748(11) 0.0232(4) -0.0006(5) 0.0162(4) 0.0072(7)

loop_
_atom_type_symbol
_atom_type_description
_atom_type_scat_dispersion_real
_atom_type_scat_dispersion_imag
_atom_type_scat_source
C C 0.0033 0.0016 'International Tables Vol C Tables 4.2.6.8 and 6.1.1.4'
H H 0.0000 0.0000 'International Tables Vol C Tables 4.2.6.8 and 6.1.1.4'
N N 0.0061 0.0033 'International Tables Vol C Tables 4.2.6.8 and 6.1.1.4'
O O 0.0106 0.0060 'International Tables Vol C Tables 4.2.6.8 and 6.1.1.4'
S S 0.1246 0.1234 'International Tables Vol C Tables 4.2.6.8 and 6.1.1.4'

loop_
_geom_angle_atom_site_label_1
_geom_angle_atom_site_label_2
_geom_angle_atom_site_label_3
_geom_angle
C2A N1A H1A 110.4(10)
C2A N1A H2A 108.3(8)
H1A N1A H2A 111.7(13)
C2A N1A H3A 108.8(8)
H1A N1A H3A 106.4(13)
H2A N1A H3A 111.2(13)
O1A C1A O2A 126.01(6)
O1A C1A C2A 117.42(5)
O2A C1A C2A 116.50(6)
N1A C2A C1A 108.77(5)
N1A C2A C3A 110.80(5)
C1A C2A C3A 109.10(6)
N1A C2A H21A 109.4
C1A C2A H21A 109.4
C3A C2A H21A 109.4
C4A C3A C2A 114.94(7)
C4A C3A H31A 108.5
C2A C3A H31A 108.5
C4A C3A H32A 108.5
C2A C3A H32A 108.5
H31A C3A H32A 107.5
C5A C4A C3A 113.21(10)
C5A C4A H41A 108.9
C3A C4A H41A 108.9
C5A C4A H42A 108.9
C3A C4A H42A 108.9
H41A C4A H42A 107.7
C4A C5A H51A 109.5
C4A C5A H52A 109.5
H51A C5A H52A 109.5
C4A C5A H53A 109.5
H51A C5A H53A 109.5
H52A C5A H53A 109.5
C5B S1B C4B 101.23(6)
C2B N1B H1B 111.1(8)
C2B N1B H2B 107.7(9)
H1B N1B H2B 111.2(12)
C2B N1B H3B 107.7(8)
H1B N1B H3B 111.8(12)
H2B N1B H3B 107.2(12)
O1B C1B O2B 125.88(6)
O1B C1B C2B 116.96(5)
O2B C1B C2B 117.02(6)
N1B C2B C1B 108.98(5)
N1B C2B C3B 110.41(5)
C1B C2B C3B 108.16(5)
N1B C2B H21B 109.8
C1B C2B H21B 109.8
C3B C2B H21B 109.8
C4B C3B C2B 114.51(6)
C4B C3B H31B 108.6
C2B C3B H31B 108.6
C4B C3B H32B 108.6
C2B C3B H32B 108.6
H31B C3B H32B 107.6
C3B C4B S1B 113.09(6)
C3B C4B H41B 109.0
S1B C4B H41B 109.0
C3B C4B H42B 109.0
S1B C4B H42B 109.0
H41B C4B H42B 107.8
S1B C5B H51B 109.5
S1B C5B H52B 109.5
H51B C5B H52B 109.5
S1B C5B H53B 109.5
H51B C5B H53B 109.5
H52B C5B H53B 109.5

loop_
_geom_bond_atom_site_label_1
_geom_bond_atom_site_label_2
_geom_bond_distance
O1A C1A 1.2504(9)
O2A C1A 1.2655(8)
N1A C2A 1.4930(8)
N1A H1A 0.832(17)
N1A H2A 0.924(15)
N1A H3A 0.862(13)
C1A C2A 1.5343(9)
C2A C3A 1.5358(9)
C2A H21A 1.0000
C3A C4A 1.5230(12)
C3A H31A 0.9900
C3A H32A 0.9900
C4A C5A 1.5136(15)
C4A H41A 0.9900
C4A H42A 0.9900
C5A H51A 0.9800
C5A H52A 0.9800
C5A H53A 0.9800
S1B C5B 1.7985(16)
S1B C4B 1.8047(9)
O1B C1B 1.2552(9)
O2B C1B 1.2633(7)
N1B C2B 1.4911(8)
N1B H1B 0.897(16)
N1B H2B 0.883(15)
N1B H3B 0.898(14)
C1B C2B 1.5308(8)
C2B C3B 1.5355(9)
C2B H21B 1.0000
C3B C4B 1.5250(10)
C3B H31B 0.9900
C3B H32B 0.9900
C4B H41B 0.9900
C4B H42B 0.9900
C5B H51B 0.9800
C5B H52B 0.9800
C5B H53B 0.9800

loop_
_geom_hbond_atom_site_label_D
_geom_hbond_atom_site_label_H
_geom_hbond_atom_site_label_A
_geom_hbond_distance_DH
_geom_hbond_distance_HA
_geom_hbond_distance_DA
_geom_hbond_angle_DHA
_geom_hbond_site_symmetry_A
N1A H1A O2B 0.832(17) 2.004(17) 2.8223(9) 168.0(14) 1_645
N1A H2A O2B 0.924(15) 1.893(15) 2.7993(8) 166.1(13) 1_655
N1A H3A O1A 0.862(13) 1.937(13) 2.7934(7) 172.4(14) 2_756
N1B H1B O2A 0.897(16) 1.930(16) 2.8147(9) 168.8(12) 1_565
N1B H2B O2A 0.883(15) 1.930(15) 2.8019(8) 169.0(14) .
N1B H3B O1B 0.898(14) 1.865(14) 2.7615(7) 176.8(13) 2_646

loop_
_geom_torsion_atom_site_label_1
_geom_torsion_atom_site_label_2
_geom_torsion_atom_site_label_3
_geom_torsion_atom_site_label_4
_geom_torsion
O1A C1A C2A N1A -30.33(8)
O2A C1A C2A N1A 152.57(6)
O1A C1A C2A C3A 90.64(7)
O2A C1A C2A C3A -86.46(8)
N1A C2A C3A C4A -59.02(11)
C1A C2A C3A C4A -178.74(9)
C2A C3A C4A C5A 177.04(11)
O1B C1B C2B N1B 31.25(8)
O2B C1B C2B N1B -152.84(6)
O1B C1B C2B C3B -88.82(7)
O2B C1B C2B C3B 87.10(7)
N1B C2B C3B C4B 56.51(9)
C1B C2B C3B C4B 175.68(7)
C2B C3B C4B S1B -174.42(6)
C5B S1B C4B C3B -67.85(9)
